data_4349882
loop_
_publ_author_name
'He, Chun-Ting'
'Ye, Zi-Ming'
'Xu, Yan-Tong'
'Xie, Yi'
'Lian, Xin-Lu'
'Zhang, Jie-Peng'
'Chen, Xiao-Ming'

_publ_section_title
;
 A flexible metal--organic framework with adaptive pores for high
 column-capacity gas chromatographic separation
;
_journal_issue 11
_journal_name_full 'Inorganic Chemistry Frontiers'
_journal_page_first 2777
_journal_paper_doi 10.1039/C8QI00684A
_journal_volume 5
_journal_year 2018
_chemical_formula_moiety '0.25(C144 H128 N24 O24 Zn8), 2(C6 H6)'
_chemical_formula_sum 'C48 H44 N6 O6 Zn2'
_chemical_formula_weight 931.63
_space_group_crystal_system orthorhombic
_space_group_IT_number 73
_space_group_name_Hall '-I 2b 2c'
_space_group_name_H-M_alt 'I b c a'
_atom_sites_solution_hydrogens geom
_audit_creation_date 2018-06-30
_audit_creation_method
;
Olex2 1.2
(compiled 2018.05.29 svn.r3508 for OlexSys, GUI svn.r5506)
;
_audit_update_record
;
2018-07-11 deposited with the CCDC.
2018-08-27 downloaded from the CCDC.
;
_cell_angle_alpha 90
_cell_angle_beta 90
_cell_angle_gamma 90
_cell_formula_units_Z 8
_cell_length_a 17.2385(11)
_cell_length_b 22.5360(14)
_cell_length_c 23.4694(15)
_cell_measurement_reflns_used 3705
_cell_measurement_temperature 153(2)
_cell_measurement_theta_max 26.689
_cell_measurement_theta_min 2.286
_cell_volume 9117.6(10)
_computing_cell_refinement 'SAINT V6.36A (?, 2016)'
_computing_data_reduction 'SAINT V6.36A (?, 2016)'
_computing_molecular_graphics 'Olex2 (Dolomanov et al., 2009)'
_computing_publication_material 'Olex2 (Dolomanov et al., 2009)'
_computing_structure_refinement 'ShelXL (Sheldrick, 2015)'
_diffrn_ambient_temperature 153.15
_diffrn_measured_fraction_theta_full 0.996
_diffrn_measured_fraction_theta_max 0.996
_diffrn_measurement_device_type CCD
_diffrn_radiation_type MoK\a
_diffrn_radiation_wavelength 0.71073
_diffrn_reflns_av_R_equivalents 0.0433
_diffrn_reflns_av_unetI/netI 0.0408
_diffrn_reflns_Laue_measured_fraction_full 0.996
_diffrn_reflns_Laue_measured_fraction_max 0.996
_diffrn_reflns_limit_h_max 21
_diffrn_reflns_limit_h_min -19
_diffrn_reflns_limit_k_max 27
_diffrn_reflns_limit_k_min -26
_diffrn_reflns_limit_l_max 11
_diffrn_reflns_limit_l_min -28
_diffrn_reflns_number 17687
_diffrn_reflns_point_group_measured_fraction_full 0.996
_diffrn_reflns_point_group_measured_fraction_max 0.996
_diffrn_reflns_theta_full 25.242
_diffrn_reflns_theta_max 25.996
_diffrn_reflns_theta_min 1.807
_exptl_absorpt_coefficient_mu 1.107
_exptl_absorpt_correction_T_max 0.8090
_exptl_absorpt_correction_T_min 0.7325
_exptl_absorpt_correction_type multi-scan
_exptl_absorpt_process_details SADABS
_exptl_crystal_colour colourless
_exptl_crystal_colour_primary colourless
_exptl_crystal_density_diffrn 1.357
_exptl_crystal_density_method 'not measured'
_exptl_crystal_description block
_exptl_crystal_F_000 3856
_exptl_crystal_size_max 0.3
_exptl_crystal_size_mid 0.2
_exptl_crystal_size_min 0.2
_refine_diff_density_max 1.059
_refine_diff_density_min -0.497
_refine_diff_density_rms 0.096
_refine_ls_extinction_method none
_refine_ls_goodness_of_fit_ref 1.059
_refine_ls_hydrogen_treatment constr
_refine_ls_matrix_type full
_refine_ls_number_parameters 270
_refine_ls_number_reflns 4469
_refine_ls_number_restraints 30
_refine_ls_restrained_S_all 1.073
_refine_ls_R_factor_all 0.0765
_refine_ls_R_factor_gt 0.0570
_refine_ls_shift/su_max 0.001
_refine_ls_shift/su_mean 0.000
_refine_ls_structure_factor_coef Fsqd
_refine_ls_weighting_details 'w=1/[\s^2^(Fo^2^)+(0.0696P)^2^+40.3113P] where P=(Fo^2^+2Fc^2^)/3'
_refine_ls_weighting_scheme calc
_refine_ls_wR_factor_gt 0.1411
_refine_ls_wR_factor_ref 0.1539
_reflns_Friedel_coverage 0.000
_reflns_number_gt 3430
_reflns_number_total 4469
_reflns_threshold_expression 'I > 2\s(I)'
_cod_data_source_file c8qi00684a2.cif
_cod_data_source_block 1C6H6
_cod_database_code 4349882
_shelx_shelxl_version_number 2014/7
_shelx_space_group_comment
;
The symmetry employed for this shelxl refinement is uniquely defined
by the following loop, which should always be used as a source of
symmetry information in preference to the above space-group names.
They are only intended as comments.
;
_shelx_estimated_absorpt_t_max 0.809
_shelx_estimated_absorpt_t_min 0.732
_olex2_refinement_description
;
1. Fixed Uiso
 At 1.2 times of:
  All C(H) groups, All N(H) groups
 At 1.5 times of:
  All C(H,H,H) groups
2. Restrained distances
 C25-C24
 1.36 with sigma of 0.001
 C26-C25
 1.36 with sigma of 0.001
 C27-C26
 1.36 with sigma of 0.001
 C27-C26_$1
 1.36 with sigma of 0.001
 C26_$1-C25_$1
 1.36 with sigma of 0.001
 C25_$1-C24
 1.36 with sigma of 0.001
3. Uiso/Uaniso restraints and constraints
Uanis(C26) \\sim Ueq, Uanis(C27) \\sim Ueq, Uanis(C26) \\sim Ueq, Uanis(C25)
\\sim Ueq, Uanis(C24) \\sim Ueq, Uanis(C25) \\sim Ueq: with sigma of 0.005 and
sigma for terminal atoms of 0.01
Uanis(C27) = Uanis(C26) = Uanis(C25) = Uanis(C24) = Uanis(C25) = Uanis(C26)
4.a Aromatic/amide H refined with riding coordinates:
 N1(H1), C3(H3), C4(H4), C6(H6), C7(H7), C17(H17), C18(H18), C23(H23),
 C22(H22), C21(H21), C24(H24), C25(H25), C26(H26), C27(H27)
4.b Idealised Me refined as rotating group:
 C11(H11A,H11B,H11C), C12(H12A,H12B,H12C), C14(H14A,H14B,H14C)
;
_olex2_submission_special_instructions 'No special instructions were received'

loop_
_space_group_symop_operation_xyz
'x, y, z'
'-x+1/2, -y, z+1/2'
'-x, y+1/2, -z+1/2'
'x+1/2, -y+1/2, -z'
'x+1/2, y+1/2, z+1/2'
'-x+1, -y+1/2, z+1'
'-x+1/2, y+1, -z+1'
'x+1, -y+1, -z+1/2'
'-x, -y, -z'
'x-1/2, y, -z-1/2'
'x, -y-1/2, z-1/2'
'-x-1/2, y-1/2, z'
'-x+1/2, -y+1/2, -z+1/2'
'x, y+1/2, -z'
'x+1/2, -y, z'
'-x, y, z+1/2'

loop_
_atom_site_label
_atom_site_type_symbol
_atom_site_fract_x
_atom_site_fract_y
_atom_site_fract_z
_atom_site_U_iso_or_equiv
_atom_site_adp_type
_atom_site_occupancy
_atom_site_site_symmetry_order
_atom_site_calc_flag
_atom_site_refinement_flags_posn
_atom_site_refinement_flags_adp
_atom_site_refinement_flags_occupancy
Zn1 Zn 0.60098(2) 0.72890(2) 0.86697(2) 0.02250(16) Uani 1 1 d . . .
N1 N 0.76471(19) 0.29412(14) 0.91111(16) 0.0328(8) Uani 1 1 d . . .
H1 H 0.7439 0.2600 0.9209 0.039 Uiso 1 1 calc R . .
N2 N 0.8353(2) 0.30018(14) 0.88637(16) 0.0302(8) Uani 1 1 d . . .
N3 N 0.53860(18) 0.74203(14) 0.79788(13) 0.0241(7) Uani 1 1 d . . .
O1 O 0.65926(18) 0.65638(12) 0.85954(13) 0.0361(7) Uani 1 1 d . . .
O2 O 0.7590(2) 0.67598(13) 0.91702(17) 0.0505(9) Uani 1 1 d . . .
O3 O 0.54154(18) 0.78786(12) 0.43670(12) 0.0331(7) Uani 1 1 d . . .
C1 C 0.7177(2) 0.64165(17) 0.8895(2) 0.0309(9) Uani 1 1 d . . .
C2 C 0.7358(2) 0.57592(17) 0.8909(2) 0.0308(9) Uani 1 1 d . . .
C3 C 0.6938(3) 0.53705(19) 0.8578(2) 0.0402(11) Uani 1 1 d . . .
H3 H 0.6541 0.5516 0.8334 0.048 Uiso 1 1 calc R . .
C4 C 0.7093(3) 0.47661(19) 0.8600(2) 0.0440(12) Uani 1 1 d . . .
H4 H 0.6803 0.4501 0.8368 0.053 Uiso 1 1 calc R . .
C5 C 0.7668(2) 0.45432(16) 0.8955(2) 0.0310(9) Uani 1 1 d . . .
C6 C 0.8085(3) 0.49418(19) 0.9284(2) 0.0435(12) Uani 1 1 d . . .
H6 H 0.8479 0.4800 0.9532 0.052 Uiso 1 1 calc R . .
C7 C 0.7936(3) 0.55465(18) 0.9255(2) 0.0432(12) Uani 1 1 d . . .
H7 H 0.8236 0.5815 0.9477 0.052 Uiso 1 1 calc R . .
C8 C 0.7810(2) 0.38921(18) 0.8982(2) 0.0312(9) Uani 1 1 d . . .
C9 C 0.7309(2) 0.34715(17) 0.9187(2) 0.0329(10) Uani 1 1 d . . .
C10 C 0.8460(2) 0.35886(17) 0.87877(19) 0.0313(10) Uani 1 1 d . . .
C11 C 0.6528(3) 0.3537(2) 0.9463(3) 0.0501(14) Uani 1 1 d . . .
H11A H 0.6505 0.3289 0.9805 0.075 Uiso 1 1 calc GR . .
H11B H 0.6123 0.3411 0.9195 0.075 Uiso 1 1 calc GR . .
H11C H 0.6445 0.3953 0.9568 0.075 Uiso 1 1 calc GR . .
C12 C 0.9202(3) 0.38210(19) 0.8537(2) 0.0444(12) Uani 1 1 d . . .
H12A H 0.9288 0.3639 0.8163 0.067 Uiso 1 1 calc GR . .
H12B H 0.9636 0.3723 0.8790 0.067 Uiso 1 1 calc GR . .
H12C H 0.9167 0.4253 0.8494 0.067 Uiso 1 1 calc GR . .
C13 C 0.5619(2) 0.73781(18) 0.74335(17) 0.0290(9) Uani 1 1 d . . .
C14 C 0.6441(3) 0.7210(3) 0.7289(2) 0.0548(15) Uani 1 1 d . . .
H14A H 0.6655 0.6962 0.7594 0.082 Uiso 1 1 calc GR . .
H14B H 0.6755 0.7570 0.7250 0.082 Uiso 1 1 calc GR . .
H14C H 0.6448 0.6989 0.6929 0.082 Uiso 1 1 calc GR . .
C15 C 0.5000 0.7500 0.7075(2) 0.0270(12) Uani 1 2 d S T P
C16 C 0.5000 0.7500 0.6444(2) 0.0276(12) Uani 1 2 d S T P
C17 C 0.4450(2) 0.71744(18) 0.61378(18) 0.0311(9) Uani 1 1 d . . .
H17 H 0.4068 0.6953 0.6338 0.037 Uiso 1 1 calc R . .
C18 C 0.4452(2) 0.71684(18) 0.55502(18) 0.0289(9) Uani 1 1 d . . .
H18 H 0.4080 0.6938 0.5349 0.035 Uiso 1 1 calc R . .
C19 C 0.5000 0.7500 0.5252(2) 0.0242(11) Uani 1 2 d S T P
C20 C 0.5000 0.7500 0.4617(2) 0.0284(13) Uani 1 2 d S T P
C23 C 0.5254(4) 0.4994(4) 0.9454(3) 0.0766(19) Uani 1 1 d . . .
H23 H 0.5433 0.4988 0.9071 0.092 Uiso 1 1 calc R . .
C22 C 0.5319(3) 0.5499(3) 0.9769(4) 0.0702(19) Uani 1 1 d . . .
H22 H 0.5540 0.5847 0.9607 0.084 Uiso 1 1 calc R . .
C21 C 0.5064(4) 0.5502(3) 1.0317(4) 0.0731(19) Uani 1 1 d . . .
H21 H 0.5109 0.5852 1.0540 0.088 Uiso 1 1 calc R . .
C24 C 0.8670(10) 0.5000 0.7500 0.179(3) Uani 1 2 d DS TU P
H24 H 0.8119 0.5000 0.7500 0.215 Uiso 1 2 calc RS T P
C25 C 0.9098(5) 0.5384(6) 0.7818(6) 0.179(3) Uani 1 1 d D U .
H25 H 0.8824 0.5653 0.8056 0.215 Uiso 1 1 calc R . .
C26 C 0.9886(5) 0.5415(5) 0.7823(5) 0.179(3) Uani 1 1 d D U .
H26 H 1.0160 0.5705 0.8036 0.215 Uiso 1 1 calc R . .
C27 C 1.0253(11) 0.5000 0.7500 0.179(3) Uani 1 2 d DS TU P
H27 H 1.0804 0.5000 0.7500 0.215 Uiso 1 2 calc RS T P

loop_
_atom_site_aniso_label
_atom_site_aniso_U_11
_atom_site_aniso_U_22
_atom_site_aniso_U_33
_atom_site_aniso_U_23
_atom_site_aniso_U_13
_atom_site_aniso_U_12
Zn1 0.0269(3) 0.0189(2) 0.0218(3) 0.00020(17) -0.00146(18) 0.00096(17)
N1 0.0307(18) 0.0169(15) 0.051(2) -0.0035(15) 0.0055(17) -0.0029(14)
N2 0.0308(18) 0.0198(16) 0.040(2) 0.0014(15) 0.0054(16) 0.0006(14)
N3 0.0242(16) 0.0292(17) 0.0190(16) -0.0001(13) -0.0004(13) 0.0034(13)
O1 0.0426(17) 0.0243(14) 0.0413(18) -0.0024(13) -0.0066(14) 0.0124(13)
O2 0.0490(19) 0.0193(15) 0.083(3) -0.0015(16) -0.0219(19) 0.0031(14)
O3 0.0473(18) 0.0322(15) 0.0199(14) 0.0015(12) 0.0077(13) 0.0073(13)
C1 0.034(2) 0.0198(19) 0.039(2) 0.0035(18) 0.0030(19) 0.0053(17)
C2 0.031(2) 0.0206(19) 0.041(2) -0.0003(18) 0.0017(19) 0.0017(16)
C3 0.043(3) 0.026(2) 0.052(3) -0.001(2) -0.015(2) 0.0046(19)
C4 0.051(3) 0.022(2) 0.059(3) -0.005(2) -0.015(2) -0.0001(19)
C5 0.031(2) 0.0162(18) 0.046(3) -0.0007(18) 0.003(2) 0.0012(16)
C6 0.043(3) 0.027(2) 0.060(3) 0.002(2) -0.018(2) 0.006(2)
C7 0.044(3) 0.020(2) 0.066(3) -0.005(2) -0.016(2) 0.0034(18)
C8 0.029(2) 0.025(2) 0.039(3) 0.0002(18) -0.0025(18) 0.0001(16)
C9 0.029(2) 0.0211(19) 0.049(3) -0.0041(19) 0.0040(19) -0.0007(16)
C10 0.036(2) 0.0196(19) 0.038(3) 0.0028(17) -0.0006(19) -0.0015(17)
C11 0.040(3) 0.026(2) 0.084(4) -0.005(2) 0.018(3) -0.002(2)
C12 0.043(3) 0.023(2) 0.067(4) 0.006(2) 0.016(2) -0.0034(19)
C13 0.027(2) 0.037(2) 0.023(2) 0.0027(17) 0.0006(17) 0.0028(17)
C14 0.033(3) 0.101(5) 0.031(3) 0.003(3) 0.004(2) 0.019(3)
C15 0.033(3) 0.030(3) 0.019(3) 0.000 0.000 0.002(2)
C16 0.032(3) 0.029(3) 0.021(3) 0.000 0.000 0.004(2)
C17 0.032(2) 0.033(2) 0.028(2) 0.0023(18) 0.0047(18) -0.0014(18)
C18 0.030(2) 0.031(2) 0.026(2) -0.0036(17) -0.0038(17) 0.0028(17)
C19 0.030(3) 0.024(3) 0.019(3) 0.000 0.000 0.006(2)
C20 0.042(3) 0.024(3) 0.019(3) 0.000 0.000 0.013(3)
C23 0.058(4) 0.099(5) 0.073(5) -0.004(4) 0.008(3) -0.006(4)
C22 0.051(3) 0.056(4) 0.104(6) 0.028(4) -0.016(4) -0.009(3)
C21 0.053(4) 0.057(4) 0.110(6) -0.022(4) -0.006(4) 0.010(3)
C24 0.186(4) 0.182(4) 0.170(4) 0.028(2) 0.000 0.000
C25 0.186(4) 0.182(4) 0.170(4) 0.028(2) 0.000 0.000
C26 0.186(4) 0.182(4) 0.170(4) 0.028(2) 0.000 0.000
C27 0.186(4) 0.182(4) 0.170(4) 0.028(2) 0.000 0.000

loop_
_atom_type_symbol
_atom_type_description
_atom_type_scat_dispersion_real
_atom_type_scat_dispersion_imag
_atom_type_scat_source
C C 0.0033 0.0016 'International Tables Vol C Tables 4.2.6.8 and 6.1.1.4'
H H 0.0000 0.0000 'International Tables Vol C Tables 4.2.6.8 and 6.1.1.4'
N N 0.0061 0.0033 'International Tables Vol C Tables 4.2.6.8 and 6.1.1.4'
O O 0.0106 0.0060 'International Tables Vol C Tables 4.2.6.8 and 6.1.1.4'
Zn Zn 0.2839 1.4301 'International Tables Vol C Tables 4.2.6.8 and 6.1.1.4'

loop_
_geom_angle_atom_site_label_1
_geom_angle_atom_site_label_2
_geom_angle_atom_site_label_3
_geom_angle
_geom_angle_site_symmetry_1
_geom_angle_site_symmetry_3
N3 Zn1 N2 111.54(14) . 12_765
O1 Zn1 N2 114.57(14) . 12_765
O1 Zn1 N3 109.75(13) . .
O1 Zn1 O3 100.60(13) . 11_576
O3 Zn1 N2 104.54(14) 11_576 12_765
O3 Zn1 N3 115.45(13) 11_576 .
N2 N1 H1 124.5 . .
C9 N1 H1 124.5 . .
C9 N1 N2 110.9(3) . .
N1 N2 Zn1 120.7(2) . 12_755
C10 N2 Zn1 133.1(3) . 12_755
C10 N2 N1 106.2(3) . .
N3 N3 Zn1 124.52(9) 6_564 .
C13 N3 Zn1 127.6(3) . .
C13 N3 N3 107.9(2) . 6_564
C1 O1 Zn1 125.7(3) . .
C20 O3 Zn1 123.6(3) . 11_575
O1 C1 C2 115.5(4) . .
O2 C1 O1 125.6(4) . .
O2 C1 C2 118.8(4) . .
C3 C2 C1 120.0(4) . .
C7 C2 C1 120.3(4) . .
C7 C2 C3 119.6(4) . .
C2 C3 H3 120.0 . .
C2 C3 C4 120.1(4) . .
C4 C3 H3 120.0 . .
C3 C4 H4 119.5 . .
C3 C4 C5 120.9(4) . .
C5 C4 H4 119.5 . .
C4 C5 C8 119.9(4) . .
C6 C5 C4 118.1(4) . .
C6 C5 C8 122.0(4) . .
C5 C6 H6 119.6 . .
C5 C6 C7 120.9(4) . .
C7 C6 H6 119.6 . .
C2 C7 C6 120.4(4) . .
C2 C7 H7 119.8 . .
C6 C7 H7 119.8 . .
C9 C8 C5 126.3(4) . .
C9 C8 C10 106.4(4) . .
C10 C8 C5 127.2(4) . .
N1 C9 C8 107.2(4) . .
N1 C9 C11 122.3(4) . .
C8 C9 C11 130.5(4) . .
N2 C10 C8 109.3(4) . .
N2 C10 C12 120.7(4) . .
C8 C10 C12 130.1(4) . .
C9 C11 H11A 109.5 . .
C9 C11 H11B 109.5 . .
C9 C11 H11C 109.5 . .
H11A C11 H11B 109.5 . .
H11A C11 H11C 109.5 . .
H11B C11 H11C 109.5 . .
C10 C12 H12A 109.5 . .
C10 C12 H12B 109.5 . .
C10 C12 H12C 109.5 . .
H12A C12 H12B 109.5 . .
H12A C12 H12C 109.5 . .
H12B C12 H12C 109.5 . .
N3 C13 C14 120.9(4) . .
N3 C13 C15 109.5(4) . .
C15 C13 C14 129.6(4) . .
C13 C14 H14A 109.5 . .
C13 C14 H14B 109.5 . .
C13 C14 H14C 109.5 . .
H14A C14 H14B 109.5 . .
H14A C14 H14C 109.5 . .
H14B C14 H14C 109.5 . .
C13 C15 C13 105.3(5) 6_564 .
C13 C15 C16 127.4(2) . .
C13 C15 C16 127.4(2) 6_564 .
C17 C16 C15 120.9(3) 6_564 .
C17 C16 C15 120.9(3) . .
C17 C16 C17 118.2(5) 6_564 .
C16 C17 H17 119.4 . .
C18 C17 C16 121.1(4) . .
C18 C17 H17 119.4 . .
C17 C18 H18 120.0 . .
C17 C18 C19 119.9(4) . .
C19 C18 H18 120.0 . .
C18 C19 C18 119.7(5) 6_564 .
C18 C19 C20 120.2(3) 6_564 .
C18 C19 C20 120.2(3) . .
O3 C20 O3 124.4(5) 6_564 .
O3 C20 C19 117.8(3) . .
O3 C20 C19 117.8(3) 6_564 .
C22 C23 H23 119.7 . .
C21 C23 H23 119.7 9_667 .
C21 C23 C22 120.5(7) 9_667 .
C23 C22 H22 120.4 . .
C21 C22 C23 119.3(6) . .
C21 C22 H22 120.4 . .
C23 C21 C22 120.2(6) 9_667 .
C23 C21 H21 119.9 9_667 .
C22 C21 H21 119.9 . .
C25 C24 H24 122.8 . .
C25 C24 H24 122.8 8_456 .
C25 C24 C25 114.4(19) . 8_456
C24 C25 H25 117.3 . .
C26 C25 C24 125.3(16) . .
C26 C25 H25 117.3 . .
C25 C26 H26 122.4 . .
C25 C26 C27 115.2(16) . .
C27 C26 H26 122.4 . .
C26 C27 C26 124.5(19) 8_456 .
C26 C27 H27 117.8 8_456 .
C26 C27 H27 117.8 . .

loop_
_geom_bond_atom_site_label_1
_geom_bond_atom_site_label_2
_geom_bond_distance
_geom_bond_site_symmetry_2
Zn1 N2 1.999(3) 12_765
Zn1 N3 1.968(3) .
Zn1 O1 1.926(3) .
Zn1 O3 1.967(3) 11_576
N1 H1 0.8800 .
N1 N2 1.355(5) .
N1 C9 1.342(5) .
N2 Zn1 1.999(3) 12_755
N2 C10 1.347(5) .
N3 N3 1.378(6) 6_564
N3 C13 1.345(5) .
O1 C1 1.273(5) .
O2 C1 1.234(5) .
O3 Zn1 1.967(3) 11_575
O3 C20 1.259(4) .
C1 C2 1.514(5) .
C2 C3 1.378(6) .
C2 C7 1.371(6) .
C3 H3 0.9500 .
C3 C4 1.389(6) .
C4 H4 0.9500 .
C4 C5 1.389(6) .
C5 C6 1.385(6) .
C5 C8 1.489(5) .
C6 H6 0.9500 .
C6 C7 1.388(6) .
C7 H7 0.9500 .
C8 C9 1.370(6) .
C8 C10 1.389(6) .
C9 C11 1.501(6) .
C10 C12 1.503(6) .
C11 H11A 0.9800 .
C11 H11B 0.9800 .
C11 H11C 0.9800 .
C12 H12A 0.9800 .
C12 H12B 0.9800 .
C12 H12C 0.9800 .
C13 C14 1.505(6) .
C13 C15 1.386(5) .
C14 H14A 0.9800 .
C14 H14B 0.9800 .
C14 H14C 0.9800 .
C15 C13 1.386(5) 6_564
C15 C16 1.482(8) .
C16 C17 1.398(5) .
C16 C17 1.398(5) 6_564
C17 H17 0.9500 .
C17 C18 1.379(6) .
C18 H18 0.9500 .
C18 C19 1.393(5) .
C19 C18 1.393(5) 6_564
C19 C20 1.490(7) .
C20 O3 1.259(4) 6_564
C23 H23 0.9500 .
C23 C22 1.363(10) .
C23 C21 1.354(9) 9_667
C22 H22 0.9500 .
C22 C21 1.359(10) .
C21 C23 1.354(9) 9_667
C21 H21 0.9500 .
C24 H24 0.9500 .
C24 C25 1.3601(7) 8_456
C24 C25 1.3601(7) .
C25 H25 0.9500 .
C25 C26 1.3599(7) .
C26 H26 0.9500 .
C26 C27 1.3600(7) .
C27 C26 1.3600(7) 8_456
C27 H27 0.9500 .
